data_4317041
loop_
_publ_author_name
'C. Peter Sebastian'
'James Salvador'
'Joshua B. Martin'
'Mercouri G. Kanatzidis'

_publ_contact_author
;
      Prof. M. G. Kanatzidis
      Department of Chemistry
      2145 Sheridan Road
      Northwestern University
      Evanston, IL 60208-3113
      USA
;
_publ_contact_author_email m-kanatzidis@northwestern.edu
_publ_contact_author_fax 'Int + 847-491-5937'
_publ_contact_author_phone 'Int + 847-467-1541'
_publ_section_title
;
 New Intermetallics YbAu2In4 and Yb2Au3In5
;
_journal_name_full 'Inorganic Chemistry'
_journal_page_first 10468
_journal_page_last 10474
_journal_paper_doi 10.1021/ic101502e
_journal_volume 49
_journal_year 2010
_chemical_formula_sum 'Au3 In5 Yb2'
_chemical_formula_weight 1511.08
_chemical_name_systematic
; 
 ? 
;
_space_group_IT_number 36
_symmetry_cell_setting orthorhombic
_symmetry_space_group_name_Hall 'C 2c -2'
_symmetry_space_group_name_H-M 'C m c 21'
_atom_sites_solution_primary direct
_atom_sites_solution_secondary difmap
_audit_creation_method SHELXL-97
_cell_angle_alpha 90.00
_cell_angle_beta 90.00
_cell_angle_gamma 90.00
_cell_formula_units_Z 4
_cell_length_a 4.5351(9)
_cell_length_b 26.824(5)
_cell_length_c 7.4641(15)
_cell_measurement_reflns_used 3995
_cell_measurement_temperature 293(2)
_cell_measurement_theta_max 29.15
_cell_measurement_theta_min 4.09
_cell_volume 908.0(3)
_computing_cell_refinement 'stoe x-area'
_computing_data_collection 'stoe x-area'
_computing_data_reduction 'stoe x-area'
_computing_molecular_graphics Diamond
_computing_publication_material Diamond
_computing_structure_refinement 'SHELXL-97 (Sheldrick, 2008)'
_computing_structure_solution 'SHELXS-97 (Sheldrick, 2008)'
_diffrn_ambient_temperature 293(2)
_diffrn_detector_area_resol_mean 6.67
_diffrn_measured_fraction_theta_full 0.988
_diffrn_measured_fraction_theta_max 0.989
_diffrn_measurement_device_type 'stoe ipds 2'
_diffrn_measurement_method rotation
_diffrn_radiation_monochromator graphite
_diffrn_radiation_source 'fine-focus sealed tube'
_diffrn_radiation_type MoK\a
_diffrn_radiation_wavelength 0.71073
_diffrn_reflns_av_R_equivalents 0.0732
_diffrn_reflns_av_sigmaI/netI 0.0446
_diffrn_reflns_limit_h_max 5
_diffrn_reflns_limit_h_min -6
_diffrn_reflns_limit_k_max 36
_diffrn_reflns_limit_k_min -36
_diffrn_reflns_limit_l_max 10
_diffrn_reflns_limit_l_min -10
_diffrn_reflns_number 3995
_diffrn_reflns_theta_full 25.00
_diffrn_reflns_theta_max 29.15
_diffrn_reflns_theta_min 4.09
_exptl_absorpt_coefficient_mu 80.990
_exptl_absorpt_correction_T_max 0.0702
_exptl_absorpt_correction_T_min 0.0290
_exptl_absorpt_correction_type numerical
_exptl_absorpt_process_details 'stoe x-red'
_exptl_crystal_colour Grey
_exptl_crystal_density_diffrn 11.054
_exptl_crystal_density_method 'not measured'
_exptl_crystal_F_000 2488
_exptl_crystal_size_max 0.15
_exptl_crystal_size_mid 0.08
_exptl_crystal_size_min 0.07
_refine_diff_density_max 3.317
_refine_diff_density_min -6.408
_refine_diff_density_rms 0.907
_refine_ls_abs_structure_details 'Flack H D (1983), Acta Cryst. A39, 876-881'
_refine_ls_abs_structure_Flack 0.063(14)
_refine_ls_extinction_coef 0.00065(8)
_refine_ls_extinction_expression Fc^*^=kFc[1+0.001xFc^2^\l^3^/sin(2\q)]^-1/4^
_refine_ls_extinction_method SHELXL
_refine_ls_goodness_of_fit_ref 1.126
_refine_ls_matrix_type full
_refine_ls_number_parameters 63
_refine_ls_number_reflns 1349
_refine_ls_number_restraints 1
_refine_ls_restrained_S_all 1.126
_refine_ls_R_factor_all 0.0406
_refine_ls_R_factor_gt 0.0404
_refine_ls_shift/su_max 0.000
_refine_ls_shift/su_mean 0.000
_refine_ls_structure_factor_coef Fsqd
_refine_ls_weighting_details 'calc w=1/[\s^2^(Fo^2^)+(0.0675P)^2^+130.0361P] where P=(Fo^2^+2Fc^2^)/3'
_refine_ls_weighting_scheme calc
_refine_ls_wR_factor_gt 0.1143
_refine_ls_wR_factor_ref 0.1144
_reflns_number_gt 1333
_reflns_number_total 1349
_reflns_threshold_expression >2sigma(I)
_cod_data_source_file ic101502e_si_002_1.cif
_cod_data_source_block Yb2Au3In5
_cod_depositor_comments
;
The following automatic conversions were performed:

'_symmetry_cell_setting' value 'Orthorhombic' changed to
'orthorhombic' according to the built-in table from CIF Core
dictionary named 'cif_core.dic' version 2.4.1 from 2010-06-29.

Automatic conversion script
Id: cif_fix_values 1646 2011-03-28 12:23:43Z adriana 
;
_cod_database_code 4317041

loop_
_symmetry_equiv_pos_as_xyz
'x, y, z'
'-x, -y, z+1/2'
'x, -y, z+1/2'
'-x, y, z'
'x+1/2, y+1/2, z'
'-x+1/2, -y+1/2, z+1/2'
'x+1/2, -y+1/2, z+1/2'
'-x+1/2, y+1/2, z'

loop_
_atom_site_label
_atom_site_type_symbol
_atom_site_fract_x
_atom_site_fract_y
_atom_site_fract_z
_atom_site_U_iso_or_equiv
_atom_site_adp_type
_atom_site_occupancy
_atom_site_symmetry_multiplicity
_atom_site_calc_flag
_atom_site_refinement_flags
_atom_site_disorder_assembly
_atom_site_disorder_group
Yb1 Yb 0.0000 0.82376(4) 0.21862(18) 0.0081(3) Uani 1 2 d S . .
Yb2 Yb 0.0000 0.52072(5) 0.28485(16) 0.0064(3) Uani 1 2 d S . .
Au1 Au 0.0000 0.95557(4) 0.50097(16) 0.0078(3) Uani 1 2 d S . .
Au2 Au 0.0000 0.22745(4) 0.21759(17) 0.0077(3) Uani 1 2 d S . .
Au3 Au 0.0000 0.61050(5) 0.53111(16) 0.0146(3) Uani 1 2 d S . .
In1 In 0.0000 0.12253(8) 0.2609(3) 0.0110(5) Uani 1 2 d S . .
In2 In 0.0000 0.70857(8) 0.4236(3) 0.0064(4) Uani 1 2 d S . .
In3 In 0.0000 0.40056(8) 0.4173(3) 0.0078(4) Uani 1 2 d S . .
In4 In 0.0000 0.05353(7) 0.6176(3) 0.0057(4) Uani 1 2 d S . .
In5 In 0.0000 0.70550(7) 0.0135(3) 0.0057(4) Uani 1 2 d S . .

loop_
_atom_site_aniso_label
_atom_site_aniso_U_11
_atom_site_aniso_U_22
_atom_site_aniso_U_33
_atom_site_aniso_U_23
_atom_site_aniso_U_13
_atom_site_aniso_U_12
Yb1 0.0078(5) 0.0051(5) 0.0115(5) 0.0021(5) 0.000 0.000
Yb2 0.0103(6) 0.0036(5) 0.0054(5) -0.0007(4) 0.000 0.000
Au1 0.0098(5) 0.0062(5) 0.0074(4) -0.0007(4) 0.000 0.000
Au2 0.0069(4) 0.0068(4) 0.0094(4) 0.0001(4) 0.000 0.000
Au3 0.0165(6) 0.0114(5) 0.0158(6) -0.0019(5) 0.000 0.000
In1 0.0205(11) 0.0022(8) 0.0104(10) -0.0011(7) 0.000 0.000
In2 0.0081(8) 0.0063(9) 0.0047(8) -0.0001(7) 0.000 0.000
In3 0.0091(8) 0.0035(8) 0.0108(9) -0.0021(8) 0.000 0.000
In4 0.0097(9) 0.0018(8) 0.0056(8) 0.0003(7) 0.000 0.000
In5 0.0082(8) 0.0043(8) 0.0045(8) -0.0022(7) 0.000 0.000

loop_
_atom_type_symbol
_atom_type_description
_atom_type_scat_dispersion_real
_atom_type_scat_dispersion_imag
_atom_type_scat_source
In In -0.7276 1.3100 'International Tables Vol C Tables 4.2.6.8 and 6.1.1.4'
Yb Yb -0.3850 5.5486 'International Tables Vol C Tables 4.2.6.8 and 6.1.1.4'
Au Au -2.0133 8.8022 'International Tables Vol C Tables 4.2.6.8 and 6.1.1.4'

loop_
_geom_angle_atom_site_label_1
_geom_angle_atom_site_label_2
_geom_angle_atom_site_label_3
_geom_angle
_geom_angle_site_symmetry_1
_geom_angle_site_symmetry_3
_geom_angle_publ_flag
Au3 Yb1 Au3 90.41(5) 6_564 6_464 ?
Au3 Yb1 In5 86.27(3) 6_564 6_565 ?
Au3 Yb1 In5 157.41(6) 6_464 6_565 ?
Au3 Yb1 In5 157.41(6) 6_564 6_465 ?
Au3 Yb1 In5 86.27(3) 6_464 6_465 ?
In5 Yb1 In5 88.27(6) 6_565 6_465 ?
Au3 Yb1 In2 110.04(5) 6_564 6_464 ?
Au3 Yb1 In2 50.27(4) 6_464 6_464 ?
In5 Yb1 In2 150.71(6) 6_565 6_464 ?
In5 Yb1 In2 84.76(4) 6_465 6_464 ?
Au3 Yb1 In2 50.27(4) 6_564 6_564 ?
Au3 Yb1 In2 110.04(5) 6_464 6_564 ?
In5 Yb1 In2 84.76(4) 6_565 6_564 ?
In5 Yb1 In2 150.71(6) 6_465 6_564 ?
In2 Yb1 In2 87.54(6) 6_464 6_564 ?
Au3 Yb1 In4 50.52(3) 6_564 2_564 ?
Au3 Yb1 In4 50.52(3) 6_464 2_564 ?
In5 Yb1 In4 112.70(5) 6_565 2_564 ?
In5 Yb1 In4 112.70(5) 6_465 2_564 ?
In2 Yb1 In4 96.19(5) 6_464 2_564 ?
In2 Yb1 In4 96.19(5) 6_564 2_564 ?
Au3 Yb1 In3 51.97(4) 6_564 5 ?
Au3 Yb1 In3 109.24(5) 6_464 5 ?
In5 Yb1 In3 52.23(5) 6_565 5 ?
In5 Yb1 In3 108.38(6) 6_465 5 ?
In2 Yb1 In3 156.02(6) 6_464 5 ?
In2 Yb1 In3 89.54(4) 6_564 5 ?
In4 Yb1 In3 60.48(4) 2_564 5 ?
Au3 Yb1 In3 109.24(5) 6_564 5_455 ?
Au3 Yb1 In3 51.97(4) 6_464 5_455 ?
In5 Yb1 In3 108.38(6) 6_565 5_455 ?
In5 Yb1 In3 52.23(5) 6_465 5_455 ?
In2 Yb1 In3 89.54(4) 6_464 5_455 ?
In2 Yb1 In3 156.02(6) 6_564 5_455 ?
In4 Yb1 In3 60.48(4) 2_564 5_455 ?
In3 Yb1 In3 83.55(6) 5 5_455 ?
Au3 Yb1 Au2 151.88(5) 6_564 5_455 ?
Au3 Yb1 Au2 86.89(3) 6_464 5_455 ?
In5 Yb1 Au2 106.25(5) 6_565 5_455 ?
In5 Yb1 Au2 50.28(4) 6_465 5_455 ?
In2 Yb1 Au2 48.95(4) 6_464 5_455 ?
In2 Yb1 Au2 104.83(5) 6_564 5_455 ?
In4 Yb1 Au2 137.06(2) 2_564 5_455 ?
In3 Yb1 Au2 153.56(6) 5 5_455 ?
In3 Yb1 Au2 90.94(3) 5_455 5_455 ?
Au3 Yb1 Au2 86.89(3) 6_564 5 ?
Au3 Yb1 Au2 151.88(5) 6_464 5 ?
In5 Yb1 Au2 50.28(4) 6_565 5 ?
In5 Yb1 Au2 106.25(5) 6_465 5 ?
In2 Yb1 Au2 104.83(5) 6_464 5 ?
In2 Yb1 Au2 48.95(4) 6_564 5 ?
In4 Yb1 Au2 137.06(2) 2_564 5 ?
In3 Yb1 Au2 90.94(3) 5 5 ?
In3 Yb1 Au2 153.56(6) 5_455 5 ?
Au2 Yb1 Au2 82.55(4) 5_455 5 ?
Au3 Yb1 In2 133.55(3) 6_564 . ?
Au3 Yb1 In2 133.55(3) 6_464 . ?
In5 Yb1 In2 58.94(4) 6_565 . ?
In5 Yb1 In2 58.94(4) 6_465 . ?
In2 Yb1 In2 93.50(3) 6_464 . ?
In2 Yb1 In2 93.50(3) 6_564 . ?
In4 Yb1 In2 166.56(7) 2_564 . ?
In3 Yb1 In2 110.44(5) 5 . ?
In3 Yb1 In2 110.44(5) 5_455 . ?
Au2 Yb1 In2 47.74(3) 5_455 . ?
Au2 Yb1 In2 47.74(3) 5 . ?
Au3 Yb2 Au1 104.25(4) . 6_464 ?
Au3 Yb2 Au1 104.25(4) . 6_564 ?
Au1 Yb2 Au1 91.41(5) 6_464 6_564 ?
Au3 Yb2 In4 135.78(3) . 6_454 ?
Au1 Yb2 In4 50.93(4) 6_464 6_454 ?
Au1 Yb2 In4 111.33(5) 6_564 6_454 ?
Au3 Yb2 In4 135.78(3) . 6_554 ?
Au1 Yb2 In4 111.33(5) 6_464 6_554 ?
Au1 Yb2 In4 50.93(4) 6_564 6_554 ?
In4 Yb2 In4 87.94(6) 6_454 6_554 ?
Au3 Yb2 Au1 97.17(4) . 5_445 ?
Au1 Yb2 Au1 86.63(2) 6_464 5_445 ?
Au1 Yb2 Au1 158.29(5) 6_564 5_445 ?
In4 Yb2 Au1 52.00(4) 6_454 5_445 ?
In4 Yb2 Au1 110.03(5) 6_554 5_445 ?
Au3 Yb2 Au1 97.17(4) . 5_545 ?
Au1 Yb2 Au1 158.29(5) 6_464 5_545 ?
Au1 Yb2 Au1 86.63(2) 6_564 5_545 ?
In4 Yb2 Au1 110.03(5) 6_454 5_545 ?
In4 Yb2 Au1 52.00(4) 6_554 5_545 ?
Au1 Yb2 Au1 87.27(5) 5_445 5_545 ?
Au3 Yb2 In3 125.60(6) . . ?
Au1 Yb2 In3 112.83(4) 6_464 . ?
Au1 Yb2 In3 112.83(4) 6_564 . ?
In4 Yb2 In3 61.90(4) 6_454 . ?
In4 Yb2 In3 61.90(4) 6_554 . ?
Au1 Yb2 In3 49.28(3) 5_445 . ?
Au1 Yb2 In3 49.28(3) 5_545 . ?
Au3 Yb2 In3 89.77(5) . 2_564 ?
Au1 Yb2 In3 49.27(3) 6_464 2_564 ?
Au1 Yb2 In3 49.27(3) 6_564 2_564 ?
In4 Yb2 In3 93.95(6) 6_454 2_564 ?
In4 Yb2 In3 93.95(6) 6_554 2_564 ?
Au1 Yb2 In3 135.51(2) 5_445 2_564 ?
Au1 Yb2 In3 135.51(2) 5_545 2_564 ?
In3 Yb2 In3 144.63(7) . 2_564 ?
Au3 Yb2 In4 50.60(3) . 5 ?
Au1 Yb2 In4 153.37(6) 6_464 5 ?
Au1 Yb2 In4 87.72(3) 6_564 5 ?
In4 Yb2 In4 151.69(6) 6_454 5 ?
In4 Yb2 In4 88.54(3) 6_554 5 ?
Au1 Yb2 In4 103.53(5) 5_445 5 ?
Au1 Yb2 In4 48.22(4) 5_545 5 ?
In3 Yb2 In4 91.87(5) . 5 ?
In3 Yb2 In4 114.32(5) 2_564 5 ?
Au3 Yb2 In4 50.60(3) . 5_455 ?
Au1 Yb2 In4 87.72(3) 6_464 5_455 ?
Au1 Yb2 In4 153.37(6) 6_564 5_455 ?
In4 Yb2 In4 88.54(3) 6_454 5_455 ?
In4 Yb2 In4 151.69(6) 6_554 5_455 ?
Au1 Yb2 In4 48.22(4) 5_445 5_455 ?
Au1 Yb2 In4 103.53(5) 5_545 5_455 ?
In3 Yb2 In4 91.87(5) . 5_455 ?
In3 Yb2 In4 114.32(5) 2_564 5_455 ?
In4 Yb2 In4 81.43(5) 5 5_455 ?
Au3 Yb2 In1 54.53(4) . 5 ?
Au1 Yb2 In1 105.59(5) 6_464 5 ?
Au1 Yb2 In1 49.87(4) 6_564 5 ?
In4 Yb2 In1 153.16(6) 6_454 5 ?
In4 Yb2 In1 90.37(4) 6_554 5 ?
Au1 Yb2 In1 150.88(5) 5_445 5 ?
Au1 Yb2 In1 89.60(3) 5_545 5 ?
In3 Yb2 In1 138.54(3) . 5 ?
In3 Yb2 In1 59.44(5) 2_564 5 ?
In4 Yb2 In1 54.92(5) 5 5 ?
In4 Yb2 In1 104.93(5) 5_455 5 ?
In4 Au1 In3 125.12(4) 1_565 5_455 ?
In4 Au1 In3 125.12(4) 1_565 5 ?
In3 Au1 In3 109.51(8) 5_455 5 ?
In4 Au1 In1 118.87(7) 1_565 2_565 ?
In3 Au1 In1 76.29(6) 5_455 2_565 ?
In3 Au1 In1 76.29(6) 5 2_565 ?
In4 Au1 In4 113.21(6) 1_565 2_564 ?
In3 Au1 In4 74.37(5) 5_455 2_564 ?
In3 Au1 In4 74.37(5) 5 2_564 ?
In1 Au1 In4 127.92(7) 2_565 2_564 ?
In4 Au1 Yb2 66.37(4) 1_565 6_565 ?
In3 Au1 Yb2 147.32(6) 5_455 6_565 ?
In3 Au1 Yb2 70.89(5) 5 6_565 ?
In1 Au1 Yb2 72.11(4) 2_565 6_565 ?
In4 Au1 Yb2 133.12(3) 2_564 6_565 ?
In4 Au1 Yb2 66.37(4) 1_565 6_465 ?
In3 Au1 Yb2 70.89(5) 5_455 6_465 ?
In3 Au1 Yb2 147.32(6) 5 6_465 ?
In1 Au1 Yb2 72.11(4) 2_565 6_465 ?
In4 Au1 Yb2 133.12(3) 2_564 6_465 ?
Yb2 Au1 Yb2 91.41(5) 6_565 6_465 ?
In4 Au1 Yb2 69.49(4) 1_565 5 ?
In3 Au1 Yb2 137.37(6) 5_455 5 ?
In3 Au1 Yb2 66.96(5) 5 5 ?
In1 Au1 Yb2 136.37(2) 2_565 5 ?
In4 Au1 Yb2 63.65(4) 2_564 5 ?
Yb2 Au1 Yb2 74.20(2) 6_565 5 ?
Yb2 Au1 Yb2 135.69(4) 6_465 5 ?
In4 Au1 Yb2 69.49(4) 1_565 5_455 ?
In3 Au1 Yb2 66.96(5) 5_455 5_455 ?
In3 Au1 Yb2 137.37(6) 5 5_455 ?
In1 Au1 Yb2 136.37(2) 2_565 5_455 ?
In4 Au1 Yb2 63.65(4) 2_564 5_455 ?
Yb2 Au1 Yb2 135.69(4) 6_565 5_455 ?
Yb2 Au1 Yb2 74.20(2) 6_465 5_455 ?
Yb2 Au1 Yb2 87.27(5) 5 5_455 ?
In2 Au2 In2 108.96(8) 5_545 5_445 ?
In2 Au2 In2 123.14(3) 5_545 2_564 ?
In2 Au2 In2 123.14(3) 5_445 2_564 ?
In2 Au2 In5 157.36(7) 5_545 5_445 ?
In2 Au2 In5 66.55(5) 5_445 5_445 ?
In2 Au2 In5 72.57(5) 2_564 5_445 ?
In2 Au2 In5 66.55(5) 5_545 5_545 ?
In2 Au2 In5 157.36(7) 5_445 5_545 ?
In2 Au2 In5 72.57(5) 2_564 5_545 ?
In5 Au2 In5 108.48(8) 5_445 5_545 ?
In2 Au2 In1 75.90(5) 5_545 . ?
In2 Au2 In1 75.90(5) 5_445 . ?
In2 Au2 In1 134.58(8) 2_564 . ?
In5 Au2 In1 81.54(5) 5_445 . ?
In5 Au2 In1 81.54(5) 5_545 . ?
In2 Au2 In5 71.75(5) 5_545 2_565 ?
In2 Au2 In5 71.75(5) 5_445 2_565 ?
In2 Au2 In5 102.82(7) 2_564 2_565 ?
In5 Au2 In5 123.76(3) 5_445 2_565 ?
In5 Au2 In5 123.76(3) 5_545 2_565 ?
In1 Au2 In5 122.60(8) . 2_565 ?
In2 Au2 Yb1 66.32(5) 5_545 5_545 ?
In2 Au2 Yb1 132.25(6) 5_445 5_545 ?
In2 Au2 Yb1 62.54(4) 2_564 5_545 ?
In5 Au2 Yb1 134.02(6) 5_445 5_545 ?
In5 Au2 Yb1 67.93(4) 5_545 5_545 ?
In1 Au2 Yb1 138.28(2) . 5_545 ?
In5 Au2 Yb1 61.56(4) 2_565 5_545 ?
In2 Au2 Yb1 132.25(6) 5_545 5_445 ?
In2 Au2 Yb1 66.32(5) 5_445 5_445 ?
In2 Au2 Yb1 62.54(4) 2_564 5_445 ?
In5 Au2 Yb1 67.93(4) 5_445 5_445 ?
In5 Au2 Yb1 134.02(6) 5_545 5_445 ?
In1 Au2 Yb1 138.28(2) . 5_445 ?
In5 Au2 Yb1 61.56(4) 2_565 5_445 ?
Yb1 Au2 Yb1 82.55(4) 5_545 5_445 ?
In2 Au3 In4 125.97(4) . 5_455 ?
In2 Au3 In4 125.97(4) . 5 ?
In4 Au3 In4 107.62(7) 5_455 5 ?
In2 Au3 In3 112.85(7) . 2_565 ?
In4 Au3 In3 73.49(5) 5_455 2_565 ?
In4 Au3 In3 73.49(5) 5 2_565 ?
In2 Au3 Yb2 125.68(7) . . ?
In4 Au3 Yb2 72.96(5) 5_455 . ?
In4 Au3 Yb2 72.96(5) 5 . ?
In3 Au3 Yb2 121.47(6) 2_565 . ?
In2 Au3 In1 72.90(5) . 5_455 ?
In4 Au3 In1 67.03(5) 5_455 5_455 ?
In4 Au3 In1 144.00(7) 5 5_455 ?
In3 Au3 In1 131.93(3) 2_565 5_455 ?
Yb2 Au3 In1 71.52(5) . 5_455 ?
In2 Au3 In1 72.90(5) . 5 ?
In4 Au3 In1 144.00(7) 5_455 5 ?
In4 Au3 In1 67.03(5) 5 5 ?
In3 Au3 In1 131.93(3) 2_565 5 ?
Yb2 Au3 In1 71.52(5) . 5 ?
In1 Au3 In1 95.98(7) 5_455 5 ?
In2 Au3 Yb1 66.42(4) . 6_565 ?
In4 Au3 Yb1 140.56(6) 5_455 6_565 ?
In4 Au3 Yb1 68.09(4) 5 6_565 ?
In3 Au3 Yb1 67.72(4) 2_565 6_565 ?
Yb2 Au3 Yb1 134.79(2) . 6_565 ?
In1 Au3 Yb1 139.32(6) 5_455 6_565 ?
In1 Au3 Yb1 72.77(4) 5 6_565 ?
In2 Au3 Yb1 66.42(4) . 6_465 ?
In4 Au3 Yb1 68.09(4) 5_455 6_465 ?
In4 Au3 Yb1 140.56(6) 5 6_465 ?
In3 Au3 Yb1 67.72(4) 2_565 6_465 ?
Yb2 Au3 Yb1 134.79(2) . 6_465 ?
In1 Au3 Yb1 72.77(4) 5_455 6_465 ?
In1 Au3 Yb1 139.32(6) 5 6_465 ?
Yb1 Au3 Yb1 90.41(5) 6_565 6_465 ?
Au2 In1 Au1 130.65(9) . 2_564 ?
Au2 In1 Au3 100.40(6) . 5_545 ?
Au1 In1 Au3 111.80(6) 2_564 5_545 ?
Au2 In1 Au3 100.40(6) . 5_445 ?
Au1 In1 Au3 111.80(6) 2_564 5_445 ?
Au3 In1 Au3 95.98(7) 5_545 5_445 ?
Au2 In1 In4 131.36(9) . . ?
Au1 In1 In4 97.99(7) 2_564 . ?
Au3 In1 In4 52.92(4) 5_545 . ?
Au3 In1 In4 52.92(4) 5_445 . ?
Au2 In1 Yb2 140.27(3) . 5_445 ?
Au1 In1 Yb2 58.02(4) 2_564 5_445 ?
Au3 In1 Yb2 111.07(7) 5_545 5_445 ?
Au3 In1 Yb2 53.95(4) 5_445 5_445 ?
In4 In1 Yb2 61.32(5) . 5_445 ?
Au2 In1 Yb2 140.27(3) . 5_545 ?
Au1 In1 Yb2 58.02(4) 2_564 5_545 ?
Au3 In1 Yb2 53.95(4) 5_545 5_545 ?
Au3 In1 Yb2 111.07(7) 5_445 5_545 ?
In4 In1 Yb2 61.32(5) . 5_545 ?
Yb2 In1 Yb2 79.29(6) 5_445 5_545 ?
Au2 In1 Yb1 73.68(6) . 2_565 ?
Au1 In1 Yb1 155.67(8) 2_564 2_565 ?
Au3 In1 Yb1 55.40(4) 5_545 2_565 ?
Au3 In1 Yb1 55.40(4) 5_445 2_565 ?
In4 In1 Yb1 57.68(5) . 2_565 ?
Yb2 In1 Yb1 104.61(5) 5_445 2_565 ?
Yb2 In1 Yb1 104.61(5) 5_545 2_565 ?
Au3 In2 Au2 109.57(6) . 5_455 ?
Au3 In2 Au2 109.57(6) . 5 ?
Au2 In2 Au2 108.96(8) 5_455 5 ?
Au3 In2 Au2 111.05(8) . 2_565 ?
Au2 In2 Au2 108.83(5) 5_455 2_565 ?
Au2 In2 Au2 108.83(5) 5 2_565 ?
Au3 In2 In5 105.43(8) . . ?
Au2 In2 In5 56.86(4) 5_455 . ?
Au2 In2 In5 56.86(4) 5 . ?
Au2 In2 In5 143.52(9) 2_565 . ?
Au3 In2 Yb1 63.31(4) . 6_565 ?
Au2 In2 Yb1 169.08(7) 5_455 6_565 ?
Au2 In2 Yb1 81.71(3) 5 6_565 ?
Au2 In2 Yb1 68.51(5) 2_565 6_565 ?
In5 In2 Yb1 131.65(4) . 6_565 ?
Au3 In2 Yb1 63.31(4) . 6_465 ?
Au2 In2 Yb1 81.71(3) 5_455 6_465 ?
Au2 In2 Yb1 169.08(7) 5 6_465 ?
Au2 In2 Yb1 68.51(5) 2_565 6_465 ?
In5 In2 Yb1 131.65(4) . 6_465 ?
Yb1 In2 Yb1 87.54(6) 6_565 6_465 ?
Au3 In2 In5 127.46(5) . 6_565 ?
Au2 In2 In5 122.97(7) 5_455 6_565 ?
Au2 In2 In5 55.00(4) 5 6_565 ?
Au2 In2 In5 53.83(4) 2_565 6_565 ?
In5 In2 In5 102.83(6) . 6_565 ?
Yb1 In2 In5 64.72(4) 6_565 6_565 ?
Yb1 In2 In5 121.53(7) 6_465 6_565 ?
Au3 In2 In5 127.46(5) . 6_465 ?
Au2 In2 In5 55.00(4) 5_455 6_465 ?
Au2 In2 In5 122.97(7) 5 6_465 ?
Au2 In2 In5 53.83(4) 2_565 6_465 ?
In5 In2 In5 102.83(6) . 6_465 ?
Yb1 In2 In5 121.53(7) 6_565 6_465 ?
Yb1 In2 In5 64.72(4) 6_465 6_465 ?
In5 In2 In5 86.73(6) 6_565 6_465 ?
Au3 In2 Yb1 170.63(8) . . ?
Au2 In2 Yb1 65.94(5) 5_455 . ?
Au2 In2 Yb1 65.94(5) 5 . ?
Au2 In2 Yb1 78.31(6) 2_565 . ?
In5 In2 Yb1 65.21(6) . . ?
Yb1 In2 Yb1 122.36(5) 6_565 . ?
Yb1 In2 Yb1 122.36(5) 6_465 . ?
In5 In2 Yb1 57.64(4) 6_565 . ?
In5 In2 Yb1 57.64(4) 6_465 . ?
Au1 In3 Au1 109.50(8) 5_545 5_445 ?
Au1 In3 Au3 106.16(6) 5_545 2_564 ?
Au1 In3 Au3 106.16(6) 5_445 2_564 ?
Au1 In3 In5 117.40(5) 5_545 2_565 ?
Au1 In3 In5 117.40(5) 5_445 2_565 ?
Au3 In3 In5 98.30(8) 2_564 2_565 ?
Au1 In3 Yb2 63.76(4) 5_545 . ?
Au1 In3 Yb2 63.76(4) 5_445 . ?
Au3 In3 Yb2 78.83(6) 2_564 . ?
In5 In3 Yb2 177.13(10) 2_565 . ?
Au1 In3 Yb1 164.53(7) 5_545 5_445 ?
Au1 In3 Yb1 82.86(3) 5_445 5_445 ?
Au3 In3 Yb1 60.31(4) 2_564 5_445 ?
In5 In3 Yb1 61.30(5) 2_565 5_445 ?
Yb2 In3 Yb1 116.81(6) . 5_445 ?
Au1 In3 Yb1 82.86(3) 5_545 5_545 ?
Au1 In3 Yb1 164.53(7) 5_445 5_545 ?
Au3 In3 Yb1 60.31(4) 2_564 5_545 ?
In5 In3 Yb1 61.30(5) 2_565 5_545 ?
Yb2 In3 Yb1 116.81(6) . 5_545 ?
Yb1 In3 Yb1 83.55(6) 5_445 5_545 ?
Au1 In3 Yb2 59.84(4) 5_545 2_565 ?
Au1 In3 Yb2 59.84(4) 5_445 2_565 ?
Au3 In3 Yb2 148.30(8) 2_564 2_565 ?
In5 In3 Yb2 113.41(8) 2_565 2_565 ?
Yb2 In3 Yb2 69.47(4) . 2_565 ?
Yb1 In3 Yb2 135.59(4) 5_445 2_565 ?
Yb1 In3 Yb2 135.59(4) 5_545 2_565 ?
Au1 In4 Au3 116.36(5) 1_545 5_545 ?
Au1 In4 Au3 116.36(5) 1_545 5_445 ?
Au3 In4 Au3 107.62(7) 5_545 5_445 ?
Au1 In4 Au1 103.45(7) 1_545 2_565 ?
Au3 In4 Au1 105.97(5) 5_545 2_565 ?
Au3 In4 Au1 105.97(5) 5_445 2_565 ?
Au1 In4 In1 106.48(8) 1_545 . ?
Au3 In4 In1 60.06(4) 5_545 . ?
Au3 In4 In1 60.06(4) 5_445 . ?
Au1 In4 In1 150.07(8) 2_565 . ?
Au1 In4 Yb2 62.70(4) 1_545 6_455 ?
Au3 In4 Yb2 168.48(7) 5_545 6_455 ?
Au3 In4 Yb2 81.90(3) 5_445 6_455 ?
Au1 In4 Yb2 64.36(4) 2_565 6_455 ?
In1 In4 Yb2 131.45(4) . 6_455 ?
Au1 In4 Yb2 62.70(4) 1_545 6 ?
Au3 In4 Yb2 81.90(3) 5_545 6 ?
Au3 In4 Yb2 168.48(7) 5_445 6 ?
Au1 In4 Yb2 64.36(4) 2_565 6 ?
In1 In4 Yb2 131.45(4) . 6 ?
Yb2 In4 Yb2 87.94(6) 6_455 6 ?
Au1 In4 Yb1 174.57(8) 1_545 2_565 ?
Au3 In4 Yb1 61.39(4) 5_545 2_565 ?
Au3 In4 Yb1 61.39(4) 5_445 2_565 ?
Au1 In4 Yb1 81.97(6) 2_565 2_565 ?
In1 In4 Yb1 68.09(6) . 2_565 ?
Yb2 In4 Yb1 120.60(5) 6_455 2_565 ?
Yb2 In4 Yb1 120.60(5) 6 2_565 ?
Au1 In4 Yb2 62.29(4) 1_545 5_445 ?
Au3 In4 Yb2 120.00(7) 5_545 5_445 ?
Au3 In4 Yb2 56.43(4) 5_445 5_445 ?
Au1 In4 Yb2 133.66(4) 2_565 5_445 ?
In1 In4 Yb2 63.76(5) . 5_445 ?
Yb2 In4 Yb2 70.48(3) 6_455 5_445 ?
Yb2 In4 Yb2 124.86(6) 6 5_445 ?
Yb1 In4 Yb2 113.97(5) 2_565 5_445 ?
Au1 In4 Yb2 62.29(4) 1_545 5_545 ?
Au3 In4 Yb2 56.43(4) 5_545 5_545 ?
Au3 In4 Yb2 120.00(7) 5_445 5_545 ?
Au1 In4 Yb2 133.66(4) 2_565 5_545 ?
In1 In4 Yb2 63.76(5) . 5_545 ?
Yb2 In4 Yb2 124.86(6) 6_455 5_545 ?
Yb2 In4 Yb2 70.48(3) 6 5_545 ?
Yb1 In4 Yb2 113.97(5) 2_565 5_545 ?
Yb2 In4 Yb2 81.43(5) 5_445 5_545 ?
Au2 In5 Au2 108.48(8) 5 5_455 ?
Au2 In5 Au2 106.83(5) 5 2_564 ?
Au2 In5 Au2 106.83(5) 5_455 2_564 ?
Au2 In5 In3 109.74(6) 5 2_564 ?
Au2 In5 In3 109.74(6) 5_455 2_564 ?
Au2 In5 In3 114.98(9) 2_564 2_564 ?
Au2 In5 In2 56.59(4) 5 . ?
Au2 In5 In2 56.59(4) 5_455 . ?
Au2 In5 In2 139.30(9) 2_564 . ?
In3 In5 In2 105.72(9) 2_564 . ?
Au2 In5 Yb1 169.85(7) 5 6_464 ?
Au2 In5 Yb1 81.61(3) 5_455 6_464 ?
Au2 In5 Yb1 68.16(5) 2_564 6_464 ?
In3 In5 Yb1 66.48(5) 2_564 6_464 ?
In2 In5 Yb1 133.02(4) . 6_464 ?
Au2 In5 Yb1 81.61(3) 5 6_564 ?
Au2 In5 Yb1 169.85(7) 5_455 6_564 ?
Au2 In5 Yb1 68.16(5) 2_564 6_564 ?
In3 In5 Yb1 66.48(5) 2_564 6_564 ?
In2 In5 Yb1 133.02(4) . 6_564 ?
Yb1 In5 Yb1 88.27(6) 6_464 6_564 ?
Au2 In5 In2 53.60(5) 5 6_564 ?
Au2 In5 In2 121.40(7) 5_455 6_564 ?
Au2 In5 In2 53.24(4) 2_564 6_564 ?
In3 In5 In2 128.83(5) 2_564 6_564 ?
In2 In5 In2 100.63(6) . 6_564 ?
Yb1 In5 In2 120.59(7) 6_464 6_564 ?
Yb1 In5 In2 63.42(4) 6_564 6_564 ?
Au2 In5 In2 121.40(7) 5 6_464 ?
Au2 In5 In2 53.60(5) 5_455 6_464 ?
Au2 In5 In2 53.24(4) 2_564 6_464 ?
In3 In5 In2 128.83(5) 2_564 6_464 ?
In2 In5 In2 100.63(6) . 6_464 ?
Yb1 In5 In2 63.42(4) 6_464 6_464 ?
Yb1 In5 In2 120.59(7) 6_564 6_464 ?
In2 In5 In2 86.73(6) 6_564 6_464 ?
Au2 In5 Yb1 64.74(4) 5 . ?
Au2 In5 Yb1 64.74(4) 5_455 . ?
Au2 In5 Yb1 76.60(5) 2_564 . ?
In3 In5 Yb1 168.41(9) 2_564 . ?
In2 In5 Yb1 62.70(6) . . ?
Yb1 In5 Yb1 120.72(4) 6_464 . ?
Yb1 In5 Yb1 120.72(4) 6_564 . ?
In2 In5 Yb1 57.30(4) 6_564 . ?
In2 In5 Yb1 57.30(4) 6_464 . ?

loop_
_geom_bond_atom_site_label_1
_geom_bond_atom_site_label_2
_geom_bond_distance
_geom_bond_site_symmetry_2
_geom_bond_publ_flag
Yb1 Au3 3.1954(13) 6_564 ?
Yb1 Au3 3.1954(13) 6_464 ?
Yb1 In5 3.2562(19) 6_565 ?
Yb1 In5 3.2562(19) 6_465 ?
Yb1 In2 3.2778(18) 6_464 ?
Yb1 In2 3.2778(18) 6_564 ?
Yb1 In4 3.377(2) 2_564 ?
Yb1 In3 3.4037(19) 5 ?
Yb1 In3 3.4037(19) 5_455 ?
Yb1 Au2 3.4374(13) 5_455 ?
Yb1 Au2 3.4374(13) 5 ?
Yb1 In2 3.448(3) . ?
Yb2 Au3 3.0296(18) . ?
Yb2 Au1 3.1680(13) 6_464 ?
Yb2 Au1 3.1680(12) 6_564 ?
Yb2 In4 3.2660(16) 6_454 ?
Yb2 In4 3.2660(16) 6_554 ?
Yb2 Au1 3.2860(13) 5_445 ?
Yb2 Au1 3.2860(13) 5_545 ?
Yb2 In3 3.371(3) . ?
Yb2 In3 3.462(3) 2_564 ?
Yb2 In4 3.4763(19) 5 ?
Yb2 In4 3.4763(19) 5_455 ?
Yb2 In1 3.554(2) 5 ?
Au1 In4 2.768(2) 1_565 ?
Au1 In3 2.7766(14) 5_455 ?
Au1 In3 2.7766(14) 5 ?
Au1 In1 2.855(2) 2_565 ?
Au1 In4 2.872(2) 2_564 ?
Au1 Yb2 3.1679(13) 6_565 ?
Au1 Yb2 3.1679(13) 6_465 ?
Au1 Yb2 3.2860(14) 5 ?
Au1 Yb2 3.2860(14) 5_455 ?
Au2 In2 2.7860(15) 5_545 ?
Au2 In2 2.7860(15) 5_445 ?
Au2 In2 2.786(2) 2_564 ?
Au2 In5 2.7944(14) 5_445 ?
Au2 In5 2.7944(14) 5_545 ?
Au2 In1 2.833(2) . ?
Au2 In5 2.849(2) 2_565 ?
Au2 Yb1 3.4373(13) 5_545 ?
Au2 Yb1 3.4373(13) 5_445 ?
Au3 In2 2.751(2) . ?
Au3 In4 2.8096(13) 5_455 ?
Au3 In4 2.8096(14) 5 ?
Au3 In3 2.898(2) 2_565 ?
Au3 In1 3.0518(16) 5_455 ?
Au3 In1 3.0518(16) 5 ?
Au3 Yb1 3.1954(13) 6_565 ?
Au3 Yb1 3.1954(13) 6_465 ?
In1 Au1 2.855(2) 2_564 ?
In1 Au3 3.0518(16) 5_545 ?
In1 Au3 3.0518(16) 5_445 ?
In1 In4 3.243(3) . ?
In1 Yb2 3.554(2) 5_445 ?
In1 Yb2 3.554(2) 5_545 ?
In1 Yb1 3.708(3) 2_565 ?
In2 Au2 2.7860(15) 5_455 ?
In2 Au2 2.7860(15) 5 ?
In2 Au2 2.786(2) 2_565 ?
In2 In5 3.062(3) . ?
In2 Yb1 3.2778(18) 6_565 ?
In2 Yb1 3.2778(18) 6_465 ?
In2 In5 3.3024(19) 6_565 ?
In2 In5 3.3024(19) 6_465 ?
In3 Au1 2.7766(14) 5_545 ?
In3 Au1 2.7766(14) 5_445 ?
In3 Au3 2.897(2) 2_564 ?
In3 In5 2.934(3) 2_565 ?
In3 Yb1 3.4037(18) 5_445 ?
In3 Yb1 3.4037(18) 5_545 ?
In3 Yb2 3.462(3) 2_565 ?
In4 Au1 2.768(2) 1_545 ?
In4 Au3 2.8096(13) 5_545 ?
In4 Au3 2.8096(13) 5_445 ?
In4 Au1 2.872(2) 2_565 ?
In4 Yb2 3.2660(16) 6_455 ?
In4 Yb2 3.2660(16) 6 ?
In4 Yb1 3.377(2) 2_565 ?
In4 Yb2 3.4763(19) 5_445 ?
In4 Yb2 3.4763(19) 5_545 ?
In5 Au2 2.7944(15) 5 ?
In5 Au2 2.7944(14) 5_455 ?
In5 Au2 2.849(2) 2_564 ?
In5 In3 2.934(3) 2_564 ?
In5 Yb1 3.2562(18) 6_464 ?
In5 Yb1 3.2562(18) 6_564 ?
In5 In2 3.3024(19) 6_564 ?
In5 In2 3.3024(19) 6_464 ?
